data_7244349
loop_
_publ_author_name
'Mei, Houshan'
'Xie, Jiayue'
'Li, Zishuo'
'Lou, Chengming'
'Lei, Guanglu'
'Liu, Xianghong'
'Zhang, Jun'

_publ_section_title
;
 Rational design of ZnO@ZIF-8 nanoarrays for improved electrochemical
 detection of H2O2
;
_journal_name_full CrystEngComm
_journal_paper_doi 10.1039/D1CE01704G
_journal_year 2022
_chemical_formula_moiety 'C48 H34 Br2 N4 O4 Zn'
_chemical_formula_sum 'C48 H34 Br2 N4 O4 Zn'
_chemical_formula_weight 955.98
_space_group_crystal_system monoclinic
_space_group_IT_number 15
_space_group_name_Hall '-C 2yc'
_space_group_name_H-M_alt 'C 1 2/c 1'
_atom_sites_solution_hydrogens geom
_audit_block_doi 10.5517/ccdc.csd.cc29d8ww
_audit_creation_date 2022-01-07
_audit_creation_method
;
Olex2 1.3
(compiled 2020.11.12 svn.r5f609507 for OlexSys, GUI svn.r6408)
;
_audit_update_record
;
2022-01-07 deposited with the CCDC.	2022-01-17 downloaded from the CCDC.
;
_cell_angle_alpha 90
_cell_angle_beta 101.570(2)
_cell_angle_gamma 90
_cell_formula_units_Z 4
_cell_length_a 22.4223(12)
_cell_length_b 7.1139(4)
_cell_length_c 25.5190(14)
_cell_measurement_reflns_used 9868
_cell_measurement_temperature 120.0
_cell_measurement_theta_max 60.54
_cell_measurement_theta_min 3.08
_cell_volume 3987.8(4)
_computing_molecular_graphics 'Olex2 1.3 (Dolomanov et al., 2009)'
_computing_publication_material 'Olex2 1.3 (Dolomanov et al., 2009)'
_computing_structure_refinement 'SHELXL 2018/3 (Sheldrick, 2015)'
_computing_structure_solution 'SHELXT 2018/2 (Sheldrick, 2018)'
_diffrn_ambient_temperature 120.0
_diffrn_measured_fraction_theta_full 0.993
_diffrn_measured_fraction_theta_max 0.986
_diffrn_measurement_device_type 'Bruker APEX-II CCD'
_diffrn_measurement_method '\f and \w scans'
_diffrn_radiation_type GaK\a
_diffrn_radiation_wavelength 1.34138
_diffrn_reflns_av_R_equivalents 0.0473
_diffrn_reflns_av_unetI/netI 0.0378
_diffrn_reflns_Laue_measured_fraction_full 0.993
_diffrn_reflns_Laue_measured_fraction_max 0.986
_diffrn_reflns_limit_h_max 25
_diffrn_reflns_limit_h_min -28
_diffrn_reflns_limit_k_max 8
_diffrn_reflns_limit_k_min -9
_diffrn_reflns_limit_l_max 32
_diffrn_reflns_limit_l_min -32
_diffrn_reflns_number 20100
_diffrn_reflns_point_group_measured_fraction_full 0.993
_diffrn_reflns_point_group_measured_fraction_max 0.986
_diffrn_reflns_theta_full 53.594
_diffrn_reflns_theta_max 60.546
_diffrn_reflns_theta_min 3.076
_diffrn_source_current 3.57
_diffrn_source_power 0.2494002
_diffrn_source_voltage 69.86
_diffrn_standards_number 0
_exptl_absorpt_coefficient_mu 2.392
_exptl_absorpt_correction_T_max 0.7518
_exptl_absorpt_correction_T_min 0.6040
_exptl_absorpt_correction_type multi-scan
_exptl_absorpt_process_details 'SADABS-2016/2 - Bruker AXS area detector scaling and absorption correction'
_exptl_crystal_colour yellow
_exptl_crystal_colour_primary yellow
_exptl_crystal_density_diffrn 1.592
_exptl_crystal_description block
_exptl_crystal_F_000 1928
_exptl_crystal_size_max 0.2
_exptl_crystal_size_mid 0.1
_exptl_crystal_size_min 0.1
_refine_diff_density_max 0.892
_refine_diff_density_min -0.698
_refine_diff_density_rms 0.096
_refine_ls_extinction_method none
_refine_ls_goodness_of_fit_ref 1.045
_refine_ls_hydrogen_treatment constr
_refine_ls_matrix_type full
_refine_ls_number_parameters 267
_refine_ls_number_reflns 4508
_refine_ls_number_restraints 0
_refine_ls_restrained_S_all 1.045
_refine_ls_R_factor_all 0.0456
_refine_ls_R_factor_gt 0.0396
_refine_ls_shift/su_max 0.001
_refine_ls_shift/su_mean 0.000
_refine_ls_structure_factor_coef Fsqd
_refine_ls_weighting_details 'w=1/[\s^2^(Fo^2^)+(0.0630P)^2^+9.5068P] where P=(Fo^2^+2Fc^2^)/3'
_refine_ls_weighting_scheme calc
_refine_ls_wR_factor_gt 0.1117
_refine_ls_wR_factor_ref 0.1166
_reflns_Friedel_coverage 0.000
_reflns_number_gt 3932
_reflns_number_total 4508
_reflns_threshold_expression 'I > 2\s(I)'
_cod_data_source_file d1ce01704g1.cif
_cod_data_source_block CP3
_cod_database_code 7244349
_shelx_shelxl_version_number 2018/3
_shelx_space_group_comment
;
The symmetry employed for this shelxl refinement is uniquely defined
by the following loop, which should always be used as a source of
symmetry information in preference to the above space-group names.
They are only intended as comments.
;
_shelx_estimated_absorpt_t_max 0.796
_shelx_estimated_absorpt_t_min 0.646
_olex2_refinement_description
;
1. Fixed Uiso
 At 1.2 times of:
  All C(H) groups
2.a Aromatic/amide H refined with riding coordinates:
 C7(H7), C8(H8), C1(H1), C6(H6), C4(H4), C11(H11), C24(H24), C20(H20),
 C12(H12), C14(H14), C22(H22), C2(H2), C3(H3), C23(H23), C17(H17), C15(H15),
 C16(H16)
;
_olex2_submission_special_instructions 'No special instructions were received'

loop_
_space_group_symop_operation_xyz
'x, y, z'
'-x, y, -z+1/2'
'x+1/2, y+1/2, z'
'-x+1/2, y+1/2, -z+1/2'
'-x, -y, -z'
'x, -y, z-1/2'
'-x+1/2, -y+1/2, -z'
'x+1/2, -y+1/2, z-1/2'

loop_
_atom_site_label
_atom_site_type_symbol
_atom_site_fract_x
_atom_site_fract_y
_atom_site_fract_z
_atom_site_U_iso_or_equiv
_atom_site_adp_type
_atom_site_occupancy
_atom_site_site_symmetry_order
_atom_site_calc_flag
_atom_site_refinement_flags_posn
_atom_site_refinement_flags_adp
_atom_site_refinement_flags_occupancy
_atom_site_disorder_assembly
_atom_site_disorder_group
Br1 Br 0.18584(2) 1.14128(5) 0.63393(2) 0.03284(12) Uani 1 1 d . . . . .
Zn1 Zn 0.500000 0.58145(7) 0.750000 0.01899(13) Uani 1 2 d S T P . .
O1 O 0.43220(9) 0.7422(3) 0.75586(7) 0.0312(4) Uani 1 1 d . . . . .
O2 O 0.39206(9) 0.7080(3) 0.66934(8) 0.0349(5) Uani 1 1 d . . . . .
N005 N 0.49961(9) 0.4006(3) 0.68788(8) 0.0202(4) Uani 1 1 d . . . . .
C5 C 0.50761(11) 0.1181(3) 0.61259(10) 0.0189(5) Uani 1 1 d . . . . .
C9 C 0.49332(10) -0.3523(3) 0.53571(9) 0.0174(4) Uani 1 1 d . . . . .
C10 C 0.44643(10) -0.4880(3) 0.52150(9) 0.0183(4) Uani 1 1 d . . . . .
N009 N 0.15950(12) -0.4311(4) 0.55073(12) 0.0397(6) Uani 1 1 d . . . . .
C7 C 0.48620(10) -0.1969(3) 0.57195(9) 0.0188(4) Uani 1 1 d . . . . .
H7 H 0.458338 -0.215218 0.595055 0.023 Uiso 1 1 calc R U . . .
C8 C 0.54555(11) -0.3681(3) 0.51376(10) 0.0190(5) Uani 1 1 d . . . . .
H8 H 0.576868 -0.277045 0.523223 0.023 Uiso 1 1 calc R U . . .
C1 C 0.54209(11) 0.4070(3) 0.65773(10) 0.0200(5) Uani 1 1 d . . . . .
H1 H 0.569876 0.509313 0.662406 0.024 Uiso 1 1 calc R U . . .
C6 C 0.51549(11) -0.0317(3) 0.57533(10) 0.0203(5) Uani 1 1 d . . . . .
H6 H 0.543038 -0.010663 0.552090 0.024 Uiso 1 1 calc R U . . .
C4 C 0.54726(11) 0.2716(3) 0.62019(9) 0.0199(5) Uani 1 1 d . . . . .
H4 H 0.577860 0.282835 0.599459 0.024 Uiso 1 1 calc R U . . .
C11 C 0.38895(11) -0.4744(3) 0.54152(10) 0.0209(5) Uani 1 1 d . . . . .
H11 H 0.390882 -0.432063 0.577123 0.025 Uiso 1 1 calc R U . . .
C18 C 0.39423(12) 0.7818(4) 0.71321(10) 0.0247(5) Uani 1 1 d . . . . .
C13 C 0.27579(11) -0.4926(3) 0.52772(11) 0.0251(5) Uani 1 1 d . . . . .
C19 C 0.35085(11) 0.9397(3) 0.71896(10) 0.0223(5) Uani 1 1 d . . . . .
C24 C 0.36213(12) 1.0576(4) 0.76329(10) 0.0252(5) Uani 1 1 d . . . . .
H24 H 0.396573 1.036277 0.791075 0.030 Uiso 1 1 calc R U . . .
C20 C 0.29929(11) 0.9680(4) 0.67875(10) 0.0231(5) Uani 1 1 d . . . . .
H20 H 0.291524 0.889681 0.647974 0.028 Uiso 1 1 calc R U . . .
C12 C 0.33492(12) -0.5185(4) 0.51225(11) 0.0257(5) Uani 1 1 d . . . . .
H12 H 0.334434 -0.571863 0.478044 0.031 Uiso 1 1 calc R U . . .
C21 C 0.25987(12) 1.1119(4) 0.68463(10) 0.0245(5) Uani 1 1 d . . . . .
C14 C 0.22261(12) -0.5152(4) 0.48906(12) 0.0301(6) Uani 1 1 d . . . . .
H14 H 0.224935 -0.552018 0.453738 0.036 Uiso 1 1 calc R U . . .
C22 C 0.27129(13) 1.2348(4) 0.72755(11) 0.0283(5) Uani 1 1 d . . . . .
H22 H 0.244322 1.335948 0.729974 0.034 Uiso 1 1 calc R U . . .
C2 C 0.45894(13) 0.2596(4) 0.67835(12) 0.0332(6) Uani 1 1 d . . . . .
H2 H 0.426887 0.257361 0.697681 0.040 Uiso 1 1 calc R U . . .
C3 C 0.46144(13) 0.1188(4) 0.64208(12) 0.0307(6) Uani 1 1 d . . . . .
H3 H 0.431729 0.021777 0.637025 0.037 Uiso 1 1 calc R U . . .
C23 C 0.32314(13) 1.2068(4) 0.76708(11) 0.0300(6) Uani 1 1 d . . . . .
H23 H 0.331914 1.290003 0.796762 0.036 Uiso 1 1 calc R U . . .
C17 C 0.26856(13) -0.4418(4) 0.57864(12) 0.0303(6) Uani 1 1 d . . . . .
H17 H 0.302970 -0.427253 0.606886 0.036 Uiso 1 1 calc R U . . .
C15 C 0.16641(13) -0.4840(4) 0.50228(14) 0.0357(7) Uani 1 1 d . . . . .
H15 H 0.130920 -0.501213 0.475306 0.043 Uiso 1 1 calc R U . . .
C16 C 0.21013(14) -0.4125(4) 0.58752(14) 0.0379(7) Uani 1 1 d . . . . .
H16 H 0.206144 -0.376545 0.622504 0.046 Uiso 1 1 calc R U . . .

loop_
_atom_site_aniso_label
_atom_site_aniso_U_11
_atom_site_aniso_U_22
_atom_site_aniso_U_33
_atom_site_aniso_U_23
_atom_site_aniso_U_13
_atom_site_aniso_U_12
Br1 0.02641(17) 0.0397(2) 0.03044(18) 0.00547(12) 0.00108(12) 0.00442(11)
Zn1 0.0229(3) 0.0147(2) 0.0196(3) 0.000 0.00493(19) 0.000
O1 0.0342(10) 0.0332(10) 0.0255(10) 0.0025(8) 0.0047(8) 0.0136(8)
O2 0.0363(11) 0.0356(11) 0.0309(10) -0.0097(9) 0.0024(8) 0.0100(9)
N005 0.0206(10) 0.0175(9) 0.0235(10) -0.0032(8) 0.0067(8) -0.0015(8)
C5 0.0185(11) 0.0179(10) 0.0199(11) -0.0020(8) 0.0032(9) 0.0013(9)
C9 0.0176(11) 0.0157(10) 0.0187(11) -0.0009(8) 0.0032(8) 0.0024(8)
C10 0.0179(11) 0.0168(10) 0.0200(11) -0.0012(8) 0.0031(8) 0.0006(9)
N009 0.0268(12) 0.0343(13) 0.0627(18) 0.0075(12) 0.0204(12) 0.0018(10)
C7 0.0172(10) 0.0193(11) 0.0200(11) -0.0037(9) 0.0042(8) 0.0000(9)
C8 0.0169(11) 0.0164(10) 0.0232(12) -0.0024(9) 0.0030(9) -0.0006(8)
C1 0.0201(11) 0.0177(10) 0.0224(12) -0.0004(9) 0.0044(9) -0.0025(9)
C6 0.0188(11) 0.0201(11) 0.0230(12) -0.0034(9) 0.0064(9) 0.0003(9)
C4 0.0198(11) 0.0197(11) 0.0213(11) 0.0003(9) 0.0067(9) -0.0012(9)
C11 0.0220(11) 0.0177(10) 0.0252(12) -0.0031(9) 0.0100(9) -0.0011(9)
C18 0.0251(12) 0.0215(12) 0.0282(13) -0.0018(10) 0.0071(10) -0.0005(10)
C13 0.0205(12) 0.0175(11) 0.0391(14) -0.0020(10) 0.0105(10) -0.0018(9)
C19 0.0215(12) 0.0195(11) 0.0274(12) 0.0001(9) 0.0082(10) -0.0014(9)
C24 0.0227(12) 0.0282(13) 0.0247(12) -0.0023(10) 0.0050(9) -0.0005(10)
C20 0.0248(12) 0.0211(11) 0.0234(12) -0.0007(9) 0.0047(9) -0.0003(10)
C12 0.0227(12) 0.0264(12) 0.0302(13) -0.0062(10) 0.0103(10) 0.0017(10)
C21 0.0220(12) 0.0271(12) 0.0248(13) 0.0033(10) 0.0055(9) 0.0000(10)
C14 0.0232(13) 0.0299(13) 0.0367(15) 0.0022(11) 0.0052(11) 0.0022(11)
C22 0.0269(13) 0.0274(13) 0.0322(14) -0.0010(11) 0.0099(10) 0.0048(11)
C2 0.0322(14) 0.0299(14) 0.0444(17) -0.0153(12) 0.0240(12) -0.0120(12)
C3 0.0289(14) 0.0270(13) 0.0408(16) -0.0147(11) 0.0179(12) -0.0118(11)
C23 0.0295(14) 0.0309(14) 0.0299(14) -0.0091(11) 0.0069(11) 0.0007(11)
C17 0.0267(13) 0.0284(14) 0.0385(15) -0.0085(11) 0.0130(11) -0.0058(11)
C15 0.0217(13) 0.0322(15) 0.0527(19) 0.0100(13) 0.0066(12) 0.0018(11)
C16 0.0367(16) 0.0340(15) 0.0494(18) -0.0071(13) 0.0238(14) -0.0031(13)

loop_
_atom_type_symbol
_atom_type_description
_atom_type_scat_dispersion_real
_atom_type_scat_dispersion_imag
_atom_type_scat_source
C C 0.0137 0.0067 'International Tables Vol C Tables 4.2.6.8 and 6.1.1.4'
H H 0.0000 0.0000 'International Tables Vol C Tables 4.2.6.8 and 6.1.1.4'
Br Br -0.9338 1.0006 'International Tables Vol C Tables 4.2.6.8 and 6.1.1.4'
N N 0.0241 0.0134 'International Tables Vol C Tables 4.2.6.8 and 6.1.1.4'
O O 0.0389 0.0241 'International Tables Vol C Tables 4.2.6.8 and 6.1.1.4'
Zn Zn -2.7473 0.5279 'International Tables Vol C Tables 4.2.6.8 and 6.1.1.4'

loop_
_geom_angle_atom_site_label_1
_geom_angle_atom_site_label_2
_geom_angle_atom_site_label_3
_geom_angle
_geom_angle_site_symmetry_1
_geom_angle_site_symmetry_3
_geom_angle_publ_flag
O1 Zn1 O1 107.42(13) 2_656 . ?
O1 Zn1 N005 101.18(8) . 2_656 ?
O1 Zn1 N005 123.54(8) 2_656 2_656 ?
O1 Zn1 N005 101.18(8) 2_656 . ?
O1 Zn1 N005 123.54(8) . . ?
N005 Zn1 N005 101.81(12) . 2_656 ?
C18 O1 Zn1 117.85(17) . . ?
C1 N005 Zn1 122.14(16) . . ?
C1 N005 C2 117.1(2) . . ?
C2 N005 Zn1 120.53(17) . . ?
C4 C5 C6 120.2(2) . . ?
C4 C5 C3 116.2(2) . . ?
C3 C5 C6 123.5(2) . . ?
C10 C9 C7 120.2(2) . . ?
C8 C9 C10 118.7(2) . . ?
C8 C9 C7 121.1(2) . . ?
C9 C10 C11 121.2(2) . . ?
C8 C10 C9 118.6(2) 5_646 . ?
C8 C10 C11 120.2(2) 5_646 . ?
C15 N009 C16 116.3(3) . . ?
C9 C7 H7 117.1 . . ?
C6 C7 C9 125.9(2) . . ?
C6 C7 H7 117.1 . . ?
C9 C8 H8 118.6 . . ?
C10 C8 C9 122.8(2) 5_646 . ?
C10 C8 H8 118.6 5_646 . ?
N005 C1 H1 118.5 . . ?
N005 C1 C4 122.9(2) . . ?
C4 C1 H1 118.5 . . ?
C5 C6 H6 118.0 . . ?
C7 C6 C5 124.0(2) . . ?
C7 C6 H6 118.0 . . ?
C5 C4 H4 119.9 . . ?
C1 C4 C5 120.2(2) . . ?
C1 C4 H4 119.9 . . ?
C10 C11 H11 118.3 . . ?
C12 C11 C10 123.3(2) . . ?
C12 C11 H11 118.3 . . ?
O1 C18 C19 114.5(2) . . ?
O2 C18 O1 125.6(2) . . ?
O2 C18 C19 119.8(2) . . ?
C14 C13 C12 119.0(2) . . ?
C17 C13 C12 124.4(2) . . ?
C17 C13 C14 116.6(2) . . ?
C24 C19 C18 120.8(2) . . ?
C24 C19 C20 119.9(2) . . ?
C20 C19 C18 119.3(2) . . ?
C19 C24 H24 119.9 . . ?
C19 C24 C23 120.2(2) . . ?
C23 C24 H24 119.9 . . ?
C19 C20 H20 120.6 . . ?
C21 C20 C19 118.7(2) . . ?
C21 C20 H20 120.6 . . ?
C11 C12 C13 126.2(2) . . ?
C11 C12 H12 116.9 . . ?
C13 C12 H12 116.9 . . ?
C20 C21 Br1 119.9(2) . . ?
C22 C21 Br1 117.8(2) . . ?
C22 C21 C20 122.2(2) . . ?
C13 C14 H14 120.0 . . ?
C15 C14 C13 119.9(3) . . ?
C15 C14 H14 120.0 . . ?
C21 C22 H22 120.7 . . ?
C21 C22 C23 118.6(2) . . ?
C23 C22 H22 120.7 . . ?
N005 C2 H2 118.4 . . ?
N005 C2 C3 123.3(2) . . ?
C3 C2 H2 118.4 . . ?
C5 C3 H3 120.0 . . ?
C2 C3 C5 120.1(2) . . ?
C2 C3 H3 120.0 . . ?
C24 C23 C22 120.2(3) . . ?
C24 C23 H23 119.9 . . ?
C22 C23 H23 119.9 . . ?
C13 C17 H17 120.6 . . ?
C13 C17 C16 118.8(3) . . ?
C16 C17 H17 120.6 . . ?
N009 C15 C14 123.5(3) . . ?
N009 C15 H15 118.2 . . ?
C14 C15 H15 118.2 . . ?
N009 C16 C17 124.8(3) . . ?
N009 C16 H16 117.6 . . ?
C17 C16 H16 117.6 . . ?

loop_
_geom_bond_atom_site_label_1
_geom_bond_atom_site_label_2
_geom_bond_distance
_geom_bond_site_symmetry_2
_geom_bond_publ_flag
Br1 C21 1.900(3) . ?
Zn1 O1 1.9318(19) 2_656 ?
Zn1 O1 1.9318(19) . ?
Zn1 N005 2.040(2) . ?
Zn1 N005 2.040(2) 2_656 ?
O1 C18 1.272(3) . ?
O2 C18 1.229(3) . ?
N005 C1 1.340(3) . ?
N005 C2 1.344(3) . ?
C5 C6 1.462(3) . ?
C5 C4 1.397(3) . ?
C5 C3 1.397(4) . ?
C9 C10 1.419(3) . ?
C9 C7 1.471(3) . ?
C9 C8 1.400(3) . ?
C10 C8 1.399(3) 5_646 ?
C10 C11 1.482(3) . ?
N009 C15 1.331(4) . ?
N009 C16 1.327(4) . ?
C7 H7 0.9500 . ?
C7 C6 1.341(3) . ?
C8 H8 0.9500 . ?
C1 H1 0.9500 . ?
C1 C4 1.379(3) . ?
C6 H6 0.9500 . ?
C4 H4 0.9500 . ?
C11 H11 0.9500 . ?
C11 C12 1.327(4) . ?
C18 C19 1.512(3) . ?
C13 C12 1.469(3) . ?
C13 C14 1.396(4) . ?
C13 C17 1.389(4) . ?
C19 C24 1.391(4) . ?
C19 C20 1.398(4) . ?
C24 H24 0.9500 . ?
C24 C23 1.391(4) . ?
C20 H20 0.9500 . ?
C20 C21 1.380(4) . ?
C12 H12 0.9500 . ?
C21 C22 1.384(4) . ?
C14 H14 0.9500 . ?
C14 C15 1.386(4) . ?
C22 H22 0.9500 . ?
C22 C23 1.392(4) . ?
C2 H2 0.9500 . ?
C2 C3 1.373(4) . ?
C3 H3 0.9500 . ?
C23 H23 0.9500 . ?
C17 H17 0.9500 . ?
C17 C16 1.389(4) . ?
C15 H15 0.9500 . ?
C16 H16 0.9500 . ?

loop_
_geom_torsion_atom_site_label_1
_geom_torsion_atom_site_label_2
_geom_torsion_atom_site_label_3
_geom_torsion_atom_site_label_4
_geom_torsion
_geom_torsion_site_symmetry_1
_geom_torsion_site_symmetry_2
_geom_torsion_site_symmetry_3
_geom_torsion_site_symmetry_4
_geom_torsion_publ_flag
Br1 C21 C22 C23 175.4(2) . . . . ?
Zn1 O1 C18 O2 10.1(4) . . . . ?
Zn1 O1 C18 C19 -167.32(16) . . . . ?
Zn1 N005 C1 C4 171.37(18) . . . . ?
Zn1 N005 C2 C3 -170.9(3) . . . . ?
O1 C18 C19 C24 14.7(4) . . . . ?
O1 C18 C19 C20 -166.1(2) . . . . ?
O2 C18 C19 C24 -162.9(3) . . . . ?
O2 C18 C19 C20 16.3(4) . . . . ?
N005 C1 C4 C5 -0.7(4) . . . . ?
N005 C2 C3 C5 -0.5(5) . . . . ?
C9 C10 C11 C12 142.3(3) . . . . ?
C9 C7 C6 C5 -179.1(2) . . . . ?
C10 C9 C7 C6 -157.2(2) . . . . ?
C10 C9 C8 C10 -0.2(4) . . . 5_646 ?
C10 C11 C12 C13 -174.1(2) . . . . ?
C7 C9 C10 C8 179.0(2) . . . 5_646 ?
C7 C9 C10 C11 1.5(3) . . . . ?
C7 C9 C8 C10 -179.0(2) . . . 5_646 ?
C8 C9 C10 C8 0.2(4) . . . 5_646 ?
C8 C9 C10 C11 -177.3(2) . . . . ?
C8 C9 C7 C6 21.6(4) . . . . ?
C8 C10 C11 C12 -35.2(4) 5_646 . . . ?
C1 N005 C2 C3 4.1(5) . . . . ?
C6 C5 C4 C1 -176.0(2) . . . . ?
C6 C5 C3 C2 176.6(3) . . . . ?
C4 C5 C6 C7 168.8(2) . . . . ?
C4 C5 C3 C2 -3.6(4) . . . . ?
C18 C19 C24 C23 177.5(2) . . . . ?
C18 C19 C20 C21 179.7(2) . . . . ?
C13 C14 C15 N009 0.4(5) . . . . ?
C13 C17 C16 N009 0.7(5) . . . . ?
C19 C24 C23 C22 2.5(4) . . . . ?
C19 C20 C21 Br1 -174.61(19) . . . . ?
C19 C20 C21 C22 3.4(4) . . . . ?
C24 C19 C20 C21 -1.2(4) . . . . ?
C20 C19 C24 C23 -1.7(4) . . . . ?
C20 C21 C22 C23 -2.6(4) . . . . ?
C12 C13 C14 C15 -177.4(3) . . . . ?
C12 C13 C17 C16 176.8(3) . . . . ?
C21 C22 C23 C24 -0.4(4) . . . . ?
C14 C13 C12 C11 168.9(3) . . . . ?
C14 C13 C17 C16 -1.6(4) . . . . ?
C2 N005 C1 C4 -3.5(4) . . . . ?
C3 C5 C6 C7 -11.4(4) . . . . ?
C3 C5 C4 C1 4.2(4) . . . . ?
C17 C13 C12 C11 -9.4(4) . . . . ?
C17 C13 C14 C15 1.1(4) . . . . ?
C15 N009 C16 C17 0.8(5) . . . . ?
C16 N009 C15 C14 -1.4(4) . . . . ?
